data_2016566
loop_
_publ_author_name
'Guo, Ming-Lin'
'Zang, Hong-Jun'

_publ_section_title
;Poly[[diaquabis(\m~2~-1-oxo-2,6,7-trioxa-1-phosphabicyclo[2.2.2]octane-4-carboxylato)copper(II)]
 dihydrate]
;
_journal_coeditor_code SK3205
_journal_issue 4
_journal_name_full 'Acta Crystallographica Section C'
_journal_page_first m173
_journal_page_last m175
_journal_paper_doi 10.1107/S0108270108005428
_journal_volume 64
_journal_year 2008
_chemical_formula_iupac '[Cu (C5 H6 O6 P)2 (H2 O)2], 2H2 O'
_chemical_formula_moiety 'C10 H16 Cu O14 P2, 2(H2 O)'
_chemical_formula_sum 'C10 H20 Cu O16 P2'
_chemical_formula_weight 521.74
_chemical_name_systematic
;
Poly[[diaquabis(\m~2~-1-oxo-2,6,7-trioxa-1-phosphabicyclo[2.2.2]octane-\
4-carboxylato)copper(II)] dihydrate]
;
_space_group_IT_number 14
_symmetry_cell_setting monoclinic
_symmetry_space_group_name_Hall '-P 2ybc'
_symmetry_space_group_name_H-M 'P 1 21/c 1'
_atom_sites_solution_hydrogens geom
_atom_sites_solution_primary direct
_atom_sites_solution_secondary difmap
_audit_creation_method SHELXL-97
_cell_angle_alpha 90.00
_cell_angle_beta 99.575(5)
_cell_angle_gamma 90.00
_cell_formula_units_Z 2
_cell_length_a 8.340(3)
_cell_length_b 8.863(3)
_cell_length_c 12.565(4)
_cell_measurement_reflns_used 3022
_cell_measurement_temperature 294(2)
_cell_measurement_theta_max 26.34
_cell_measurement_theta_min 2.83
_cell_volume 915.8(5)
_computing_cell_refinement 'SAINT (Bruker, 1997)'
_computing_data_collection 'SMART (Bruker, 1997)'
_computing_data_reduction 'SAINT (Bruker, 1997)'
_computing_molecular_graphics 'SHELXTL (Version 6.12; Sheldrick, 2008)'
_computing_publication_material 'SHELXTL (Version 6.12; Sheldrick, 2008)'
_computing_structure_refinement 'SHELXTL (Version 6.12; Sheldrick, 2008)'
_computing_structure_solution 'SHELXTL (Version 6.12; Sheldrick, 2008)'
_diffrn_ambient_temperature 294(2)
_diffrn_measured_fraction_theta_full 0.999
_diffrn_measured_fraction_theta_max 0.999
_diffrn_measurement_device_type 'Bruker SMART CCD area-detector'
_diffrn_measurement_method '\f and \w'
_diffrn_radiation_monochromator graphite
_diffrn_radiation_source 'fine-focus sealed tube'
_diffrn_radiation_type MoK\a
_diffrn_radiation_wavelength 0.71073
_diffrn_reflns_av_R_equivalents 0.0226
_diffrn_reflns_av_sigmaI/netI 0.0232
_diffrn_reflns_limit_h_max 9
_diffrn_reflns_limit_h_min -6
_diffrn_reflns_limit_k_max 10
_diffrn_reflns_limit_k_min -10
_diffrn_reflns_limit_l_max 13
_diffrn_reflns_limit_l_min -14
_diffrn_reflns_number 4612
_diffrn_reflns_theta_full 25.02
_diffrn_reflns_theta_max 25.02
_diffrn_reflns_theta_min 2.48
_diffrn_standards_number 0
_exptl_absorpt_coefficient_mu 1.452
_exptl_absorpt_correction_T_max 0.842
_exptl_absorpt_correction_T_min 0.756
_exptl_absorpt_correction_type multi-scan
_exptl_absorpt_process_details '(SADABS; Sheldrick, 1996)'
_exptl_crystal_colour Blue
_exptl_crystal_density_diffrn 1.892
_exptl_crystal_density_method 'not measured'
_exptl_crystal_description Prism
_exptl_crystal_F_000 534
_exptl_crystal_size_max 0.20
_exptl_crystal_size_mid 0.16
_exptl_crystal_size_min 0.12
_refine_diff_density_max 0.355
_refine_diff_density_min -0.360
_refine_ls_extinction_coef 0.0199(17)
_refine_ls_extinction_expression Fc^*^=kFc[1+0.001xFc^2^\l^3^/sin(2\q)]^-1/4^
_refine_ls_extinction_method SHELXL97
_refine_ls_goodness_of_fit_ref 1.099
_refine_ls_hydrogen_treatment constr
_refine_ls_matrix_type full
_refine_ls_number_parameters 134
_refine_ls_number_reflns 1618
_refine_ls_number_restraints 0
_refine_ls_restrained_S_all 1.099
_refine_ls_R_factor_all 0.0300
_refine_ls_R_factor_gt 0.0265
_refine_ls_shift/su_max 0.001
_refine_ls_shift/su_mean 0.000
_refine_ls_structure_factor_coef Fsqd
_refine_ls_weighting_details 'calc w=1/[\s^2^(Fo^2^)+(0.0379P)^2^+0.5822P] where P=(Fo^2^+2Fc^2^)/3'
_refine_ls_weighting_scheme calc
_refine_ls_wR_factor_gt 0.0716
_refine_ls_wR_factor_ref 0.0745
_reflns_number_gt 1462
_reflns_number_total 1618
_reflns_threshold_expression >2sigma(I)
_cod_data_source_file sk3205.cif
_cod_data_source_block I
_cod_depositor_comments
;
The following automatic conversions were performed:
'_symmetry_cell_setting' value 'Monoclinic' changed to 'monoclinic'
according to '/home/saulius/struct/CIF-dictionaries/cif_core.dic'
dictionary named 'cif_core.dic' version 2.4.1 from
2010-06-29.

'_exptl_absorpt_correction_type' value 'Multi-Scan' changed
to 'multi-scan' according to
'/home/saulius/struct/CIF-dictionaries/cif_core.dic' dictionary named
'cif_core.dic' version 2.4.1 from 2010-06-29.

'_geom_bond_publ_flag'
value 'Y' changed to 'y' according to
'/home/saulius/struct/CIF-dictionaries/cif_core.dic' dictionary named
'cif_core.dic' version 2.4.1 from 2010-06-29.

Automatic conversion script
Id: cif_fix_enum 1527 2010-12-29 10:47:43Z saulius 

The following automatic conversions were performed:

'_symmetry_cell_setting' value 'Monoclinic' changed to 'monoclinic'
according to /home/saulius/struct/CIF-dictionaries/cif_core.dic
dictionary named 'cif_core.dic' version 2.4.1 from
2010-06-29.

'_exptl_absorpt_correction_type' value 'Multi-Scan'
changed to 'multi-scan' according to
/home/saulius/struct/CIF-dictionaries/cif_core.dic dictionary named
'cif_core.dic' version 2.4.1 from 2010-06-29.

'_geom_bond_publ_flag'
value 'Y' changed to 'y' according to
/home/saulius/struct/CIF-dictionaries/cif_core.dic dictionary named
'cif_core.dic' version 2.4.1 from 2010-06-29.

Automatic conversion script
Id: cif_fix_values 1715 2011-07-08 13:25:40Z adriana 
;
_cod_original_sg_symbol_H-M 'P 21/c'
_cod_database_code 2016566
_cod_database_fobs_code 2016566

loop_
_symmetry_equiv_pos_as_xyz
'x, y, z'
'-x, y+1/2, -z+1/2'
'-x, -y, -z'
'x, -y-1/2, z-1/2'

loop_
_atom_site_type_symbol
_atom_site_label
_atom_site_fract_x
_atom_site_fract_y
_atom_site_fract_z
_atom_site_U_iso_or_equiv
_atom_site_adp_type
_atom_site_calc_flag
_atom_site_refinement_flags
_atom_site_occupancy
Cu Cu1 0.5000 0.5000 0.5000 0.02466(16) Uani d S 1
P P1 0.74022(8) 0.37178(7) 1.03132(4) 0.02875(19) Uani d . 1
C C1 0.8863(3) 0.3594(3) 0.87055(17) 0.0315(6) Uani d . 1
H H1A 0.8988 0.2645 0.8343 0.038 Uiso calc R 1
H H1B 0.9723 0.4269 0.8570 0.038 Uiso calc R 1
C C2 0.5874(3) 0.3187(3) 0.84313(17) 0.0309(5) Uani d . 1
H H2A 0.4820 0.3651 0.8200 0.037 Uiso calc R 1
H H2B 0.5937 0.2285 0.8003 0.037 Uiso calc R 1
C C3 0.7021(3) 0.5742(3) 0.88720(18) 0.0331(6) Uani d . 1
H H3A 0.7900 0.6430 0.8799 0.040 Uiso calc R 1
H H3B 0.6001 0.6224 0.8573 0.040 Uiso calc R 1
C C4 0.7218(3) 0.4282(3) 0.82625(16) 0.0235(5) Uani d . 1
C C5 0.7106(3) 0.4700(3) 0.70708(18) 0.0254(5) Uani d . 1
O O1 0.7486(2) 0.3444(2) 1.14563(13) 0.0426(5) Uani d . 1
O O2 0.8993(2) 0.3337(2) 0.98678(12) 0.0364(4) Uani d . 1
O O3 0.7042(3) 0.5394(2) 1.00047(13) 0.0382(5) Uani d . 1
O O4 0.6059(2) 0.27860(19) 0.95780(12) 0.0323(4) Uani d . 1
O O5 0.8369(2) 0.5021(2) 0.67386(14) 0.0426(5) Uani d . 1
O O6 0.5689(2) 0.47317(19) 0.65413(12) 0.0292(4) Uani d . 1
O O7 0.2969(2) 0.4141(2) 0.51900(12) 0.0351(4) Uani d . 1
H H7A 0.2296 0.4327 0.4617 0.042 Uiso d R 1
H H7B 0.2604 0.4274 0.5780 0.042 Uiso d R 1
O O8 0.1691(2) 0.4371(3) 0.69488(15) 0.0498(5) Uani d . 1
H H8A 0.0659 0.4371 0.6830 0.060 Uiso d R 1
H H8B 0.1944 0.5032 0.7438 0.060 Uiso d R 1

loop_
_atom_site_aniso_label
_atom_site_aniso_U_11
_atom_site_aniso_U_22
_atom_site_aniso_U_33
_atom_site_aniso_U_12
_atom_site_aniso_U_13
_atom_site_aniso_U_23
Cu1 0.0238(2) 0.0364(3) 0.0137(2) 0.00071(16) 0.00256(15) 0.00346(15)
P1 0.0359(4) 0.0342(4) 0.0155(3) -0.0065(3) 0.0024(2) 0.0007(2)
C1 0.0295(13) 0.0466(15) 0.0179(11) 0.0017(11) 0.0023(9) 0.0032(10)
C2 0.0324(13) 0.0432(14) 0.0157(10) -0.0080(11) 0.0004(9) 0.0018(10)
C3 0.0493(15) 0.0317(13) 0.0183(11) 0.0007(12) 0.0057(10) 0.0020(10)
C4 0.0245(11) 0.0301(12) 0.0152(10) -0.0010(9) 0.0017(9) 0.0003(9)
C5 0.0281(13) 0.0310(12) 0.0169(11) 0.0006(9) 0.0026(9) 0.0014(9)
O1 0.0600(12) 0.0503(11) 0.0170(8) -0.0117(9) 0.0047(8) 0.0035(8)
O2 0.0308(10) 0.0568(12) 0.0197(8) 0.0010(8) -0.0015(7) 0.0086(8)
O3 0.0641(13) 0.0333(10) 0.0185(8) 0.0003(9) 0.0109(8) -0.0021(7)
O4 0.0376(10) 0.0421(10) 0.0168(7) -0.0121(8) 0.0029(7) 0.0047(7)
O5 0.0294(10) 0.0756(14) 0.0223(9) -0.0096(9) 0.0029(8) 0.0129(8)
O6 0.0265(9) 0.0447(10) 0.0159(8) 0.0020(7) 0.0022(7) 0.0038(7)
O7 0.0312(9) 0.0552(12) 0.0189(8) -0.0059(8) 0.0044(7) 0.0066(7)
O8 0.0357(10) 0.0814(15) 0.0347(10) -0.0020(10) 0.0127(8) -0.0136(10)

loop_
_atom_type_symbol
_atom_type_description
_atom_type_scat_dispersion_real
_atom_type_scat_dispersion_imag
_atom_type_scat_source
C C 0.0033 0.0016 'International Tables Vol C Tables 4.2.6.8 and 6.1.1.4'
H H 0.0000 0.0000 'International Tables Vol C Tables 4.2.6.8 and 6.1.1.4'
O O 0.0106 0.0060 'International Tables Vol C Tables 4.2.6.8 and 6.1.1.4'
P P 0.1023 0.0942 'International Tables Vol C Tables 4.2.6.8 and 6.1.1.4'
Cu Cu 0.3201 1.2651 'International Tables Vol C Tables 4.2.6.8 and 6.1.1.4'

loop_
_geom_angle_atom_site_label_1
_geom_angle_atom_site_label_2
_geom_angle_atom_site_label_3
_geom_angle_site_symmetry_1
_geom_angle_site_symmetry_3
_geom_angle
_geom_angle_publ_flag
O7 Cu1 O7 3_666 . 180.0 ?
O7 Cu1 O6 3_666 . 92.98(7) ?
O7 Cu1 O6 . . 87.02(7) y
O7 Cu1 O6 3_666 3_666 87.02(7) ?
O7 Cu1 O6 . 3_666 92.98(7) ?
O6 Cu1 O6 . 3_666 180.0 ?
O6 Cu1 O4 . 4_565 91.81(6) y
O7 Cu1 O4 . 4_565 89.19(6) y
O1 P1 O3 . . 112.57(10) y
O1 P1 O2 . . 114.60(11) y
O3 P1 O2 . . 104.97(10) y
O1 P1 O4 . . 114.16(10) y
O3 P1 O4 . . 105.54(11) y
O2 P1 O4 . . 104.02(10) y
O2 C1 C4 . . 109.88(18) y
O2 C1 H1A . . 109.7 ?
C4 C1 H1A . . 109.7 ?
O2 C1 H1B . . 109.7 ?
C4 C1 H1B . . 109.7 ?
H1A C1 H1B . . 108.2 ?
O4 C2 C4 . . 109.36(17) ?
O4 C2 H2A . . 109.8 ?
C4 C2 H2A . . 109.8 ?
O4 C2 H2B . . 109.8 ?
C4 C2 H2B . . 109.8 ?
H2A C2 H2B . . 108.3 ?
O3 C3 C4 . . 109.10(19) ?
O3 C3 H3A . . 109.9 ?
C4 C3 H3A . . 109.9 ?
O3 C3 H3B . . 109.9 ?
C4 C3 H3B . . 109.9 ?
H3A C3 H3B . . 108.3 ?
C1 C4 C2 . . 109.5(2) ?
C1 C4 C3 . . 108.81(19) ?
C2 C4 C3 . . 109.09(19) ?
C1 C4 C5 . . 111.09(18) ?
C2 C4 C5 . . 111.34(18) ?
C3 C4 C5 . . 106.97(19) ?
O5 C5 O6 . . 126.8(2) y
O5 C5 C4 . . 118.2(2) ?
O6 C5 C4 . . 115.00(19) ?
C1 O2 P1 . . 113.45(14) ?
C3 O3 P1 . . 114.68(15) ?
C2 O4 P1 . . 113.58(14) ?
C5 O6 Cu1 . . 128.87(15) ?
Cu1 O7 H7A . . 106.9 ?
Cu1 O7 H7B . . 120.3 ?
H7A O7 H7B . . 115.2 ?
H8A O8 H8B . . 104.5 ?

loop_
_geom_bond_atom_site_label_1
_geom_bond_atom_site_label_2
_geom_bond_site_symmetry_2
_geom_bond_distance
_geom_bond_publ_flag
Cu1 O7 3_666 1.9080(17) y
Cu1 O7 . 1.9080(17) ?
Cu1 O6 . 1.9409(16) y
Cu1 O6 3_666 1.9409(16) ?
Cu1 O4 4_565 2.7045(19) ?
Cu1 O4 2_656 2.7045(19) y
P1 O1 . 1.4469(17) y
P1 O3 . 1.5521(19) y
P1 O2 . 1.5602(18) y
P1 O4 . 1.5640(17) y
C1 O2 . 1.464(3) ?
C1 C4 . 1.520(3) ?
C1 H1A . 0.9700 ?
C1 H1B . 0.9700 ?
C2 O4 . 1.467(3) ?
C2 C4 . 1.524(3) ?
C2 H2A . 0.9700 ?
C2 H2B . 0.9700 ?
C3 O3 . 1.453(3) ?
C3 C4 . 1.526(3) ?
C3 H3A . 0.9700 ?
C3 H3B . 0.9700 ?
C4 C5 . 1.530(3) ?
C5 O5 . 1.230(3) y
C5 O6 . 1.256(3) y
O7 H7A . 0.8518 ?
O7 H7B . 0.8547 ?
O8 H8A . 0.8486 ?
O8 H8B . 0.8501 ?

loop_
_geom_hbond_atom_site_label_D
_geom_hbond_atom_site_label_H
_geom_hbond_atom_site_label_A
_geom_hbond_site_symmetry_A
_geom_hbond_distance_DH
_geom_hbond_distance_HA
_geom_hbond_distance_DA
_geom_hbond_angle_DHA
O7 H7A O5 3_666 0.85 1.80 2.602(2) 157
O7 H7B O8 . 0.85 1.77 2.616(2) 173
O8 H8A O5 1_455 0.85 1.98 2.799(3) 162
O8 H8B O1 3_667 0.85 1.94 2.789(3) 179

loop_
_geom_torsion_atom_site_label_1
_geom_torsion_atom_site_label_2
_geom_torsion_atom_site_label_3
_geom_torsion_atom_site_label_4
_geom_torsion_site_symmetry_1
_geom_torsion
O2 C1 C4 C2 . -61.9(2)
O2 C1 C4 C3 . 57.2(3)
O2 C1 C4 C5 . 174.70(19)
O4 C2 C4 C1 . 55.1(2)
O4 C2 C4 C3 . -63.8(2)
O4 C2 C4 C5 . 178.36(18)
O3 C3 C4 C1 . -62.6(2)
O3 C3 C4 C2 . 56.8(3)
O3 C3 C4 C5 . 177.35(19)
C1 C4 C5 O5 . -28.2(3)
C2 C4 C5 O5 . -150.5(2)
C3 C4 C5 O5 . 90.5(3)
C1 C4 C5 O6 . 154.5(2)
C2 C4 C5 O6 . 32.2(3)
C3 C4 C5 O6 . -86.9(2)
C4 C1 O2 P1 . 4.2(3)
O1 P1 O2 C1 . 178.77(16)
O3 P1 O2 C1 . -57.22(18)
O4 P1 O2 C1 . 53.43(18)
C4 C3 O3 P1 . 5.1(3)
O1 P1 O3 C3 . 177.26(18)
O2 P1 O3 C3 . 52.0(2)
O4 P1 O3 C3 . -57.6(2)
C4 C2 O4 P1 . 7.2(2)
O1 P1 O4 C2 . 174.05(16)
O3 P1 O4 C2 . 49.90(18)
O2 P1 O4 C2 . -60.34(18)
O5 C5 O6 Cu1 . 9.7(4)
C4 C5 O6 Cu1 . -173.14(15)
O7 Cu1 O6 C5 3_666 -19.3(2)
O7 Cu1 O6 C5 . 160.7(2)
